data_7712676
loop_
_publ_author_name
'Guo, Zhifang'
'Deacon, Glen B.'
'Junk, Peter Courtney'

_publ_section_title
;
 Never a dull moment with praseodymium metal
;
_journal_name_full 'Dalton Transactions'
_journal_paper_doi 10.1039/D3DT00534H
_journal_year 2023
_chemical_formula_moiety 'C31 H36 F4 N2, 0.5(C4 H8 O)'
_chemical_formula_sum 'C33 H40 F4 N2 O0.5'
_chemical_formula_weight 548.67
_space_group_crystal_system monoclinic
_space_group_IT_number 14
_space_group_name_Hall '-P 2yn'
_space_group_name_H-M_alt 'P 1 21/n 1'
_atom_sites_solution_hydrogens geom
_audit_creation_date 2021-08-20
_audit_creation_method
;
Olex2 1.3
(compiled 2020.11.12 svn.r5f609507 for OlexSys, GUI svn.r6272)
;
_audit_update_record
;
2023-02-19 deposited with the CCDC.	2023-03-24 downloaded from the CCDC.
;
_cell_angle_alpha 90
_cell_angle_beta 97.09(3)
_cell_angle_gamma 90
_cell_formula_units_Z 4
_cell_length_a 11.020(2)
_cell_length_b 19.180(4)
_cell_length_c 14.340(3)
_cell_measurement_reflns_used 5111
_cell_measurement_temperature 100(2)
_cell_measurement_theta_max 25
_cell_measurement_theta_min 2
_cell_volume 3007.8(11)
_computing_molecular_graphics 'Olex2 1.3 (Dolomanov et al., 2009)'
_computing_publication_material 'Olex2 1.3 (Dolomanov et al., 2009)'
_computing_structure_refinement 'SHELXL 2018/3 (Sheldrick, 2015)'
_diffrn_ambient_temperature 100(2)
_diffrn_measured_fraction_theta_full 0.963
_diffrn_measured_fraction_theta_max 0.963
_diffrn_measurement_device_type 'ADSC Quantum 210r'
_diffrn_measurement_method '\w scans'
_diffrn_radiation_monochromator graphite
_diffrn_radiation_type Synchrotron
_diffrn_radiation_wavelength 0.71073
_diffrn_reflns_av_R_equivalents 0.0308
_diffrn_reflns_av_unetI/netI 0.0114
_diffrn_reflns_Laue_measured_fraction_full 0.963
_diffrn_reflns_Laue_measured_fraction_max 0.963
_diffrn_reflns_limit_h_max 13
_diffrn_reflns_limit_h_min -13
_diffrn_reflns_limit_k_max 22
_diffrn_reflns_limit_k_min -22
_diffrn_reflns_limit_l_max 17
_diffrn_reflns_limit_l_min -17
_diffrn_reflns_number 69721
_diffrn_reflns_point_group_measured_fraction_full 0.963
_diffrn_reflns_point_group_measured_fraction_max 0.963
_diffrn_reflns_theta_full 25.024
_diffrn_reflns_theta_max 25.024
_diffrn_reflns_theta_min 1.782
_diffrn_source 'MX1 Beamline Australian Synchrotron'
_diffrn_standards_number 0
_exptl_absorpt_coefficient_mu 0.089
_exptl_absorpt_correction_type none
_exptl_crystal_colour colourless
_exptl_crystal_colour_primary colourless
_exptl_crystal_density_diffrn 1.212
_exptl_crystal_description block
_exptl_crystal_F_000 1168
_exptl_crystal_size_max 0.1
_exptl_crystal_size_mid 0.1
_exptl_crystal_size_min 0.05
_refine_diff_density_max 0.429
_refine_diff_density_min -0.351
_refine_diff_density_rms 0.046
_refine_ls_extinction_method none
_refine_ls_goodness_of_fit_ref 1.023
_refine_ls_hydrogen_treatment constr
_refine_ls_matrix_type full
_refine_ls_number_parameters 387
_refine_ls_number_reflns 5111
_refine_ls_number_restraints 81
_refine_ls_restrained_S_all 1.113
_refine_ls_R_factor_all 0.0501
_refine_ls_R_factor_gt 0.0456
_refine_ls_shift/su_max 0.001
_refine_ls_shift/su_mean 0.000
_refine_ls_structure_factor_coef Fsqd
_refine_ls_weighting_details 'w=1/[\s^2^(Fo^2^)+(0.0783P)^2^+1.1176P] where P=(Fo^2^+2Fc^2^)/3'
_refine_ls_weighting_scheme calc
_refine_ls_wR_factor_gt 0.1234
_refine_ls_wR_factor_ref 0.1285
_reflns_Friedel_coverage 0.000
_reflns_number_gt 4552
_reflns_number_total 5111
_reflns_threshold_expression 'I > 2\s(I)'
_cod_data_source_file d3dt00534h2.cif
_cod_data_source_block p21n
_cod_original_formula_sum 'C33 H40 F4 N2 O0.50'
_cod_database_code 7712676
_shelx_shelxl_version_number 2018/3
_shelx_space_group_comment
;
The symmetry employed for this shelxl refinement is uniquely defined
by the following loop, which should always be used as a source of
symmetry information in preference to the above space-group names.
They are only intended as comments.
;
_shelx_estimated_absorpt_t_max 0.996
_shelx_estimated_absorpt_t_min 0.991
_olex2_refinement_description
;
1. Others
 Fixed Sof: O1(0.5) C32(0.5) H32A(0.5) H32B(0.5) C33(0.5) H33A(0.5) H33B(0.5)
 C34(0.5) H34A(0.5) H34B(0.5) C35(0.5) H35A(0.5) H35B(0.5)
 Fixed Uiso: H13(0.033) H16(0.04) H7(0.042) H6(0.043) H20(0.04) H23(0.039)
 H18(0.042) H3(0.04) H29(0.044) H5(0.04) H17(0.044) H10(0.043) H2A(0.063)
 H2B(0.063) H2C(0.063) H1A(0.063) H1B(0.063) H1C(0.063) H24A(0.065) H24B(0.065)
 H24C(0.065) H25A(0.07) H25B(0.07) H25C(0.07) H22A(0.074) H22B(0.074)
 H22C(0.074) H11A(0.085) H11B(0.085) H11C(0.085) H21A(0.084) H21B(0.084)
 H21C(0.084) H12A(0.085) H12B(0.085) H12C(0.085) H32A(0.174) H32B(0.174)
 H33A(0.16) H33B(0.16) H34A(0.127) H34B(0.127) H35A(0.154) H35B(0.154)
 Fixed X: H13(0.664592) H16(1.100865) H7(0.230715) H6(0.175648) H20(0.801726)
 H23(0.743703) H18(1.052616) H3(0.522796) H29(0.395641) H5(0.287171)
 H17(1.176603) H10(0.483648) H2A(0.336072) H2B(0.43227) H2C(0.329094)
 H1A(0.61162) H1B(0.600885) H1C(0.505287) H24A(0.968624) H24B(0.83816)
 H24C(0.900774) H25A(0.75819) H25B(0.7612) H25C(0.885092) H22A(0.990338)
 H22B(0.925412) H22C(1.038562) H11A(0.381474) H11B(0.487914) H11C(0.513287)
 H21A(0.913781) H21B(0.809157) H21C(0.779113) H12A(0.287573) H12B(0.347029)
 H12C(0.242964) H32A(0.45079) H32B(0.371515) H33A(0.381354) H33B(0.307185)
 H34A(0.506856) H34B(0.509058) H35A(0.612477) H35B(0.679909)
 Fixed Y: H13(0.707194) H16(0.823048) H7(0.584523) H6(0.671818) H20(0.847365)
 H23(0.607515) H18(0.621381) H3(0.827433) H29(0.740779) H5(0.774544)
 H17(0.719381) H10(0.594122) H2A(0.88478) H2B(0.929167) H2C(0.884501)
 H1A(0.783851) H1B(0.86694) H1C(0.818798) H24A(0.531351) H24B(0.501191)
 H24C(0.562118) H25A(0.601841) H25B(0.524264) H25C(0.560612) H22A(0.863764)
 H22B(0.936396) H22C(0.910114) H11A(0.495761) H11B(0.479773) H11C(0.530743)
 H21A(0.913383) H21B(0.948515) H21C(0.880747) H12A(0.596761) H12B(0.52066)
 H12C(0.536554) H32A(1.035445) H32B(0.966431) H33A(0.999713) H33B(1.056205)
 H34A(1.08022) H34B(1.10982) H35A(1.015277) H35B(1.038457)
 Fixed Z: H13(0.295793) H16(0.405409) H7(0.213401) H6(0.103858) H20(0.473153)
 H23(0.384702) H18(0.33257) H3(0.288856) H29(0.706838) H5(0.106908)
 H17(0.350991) H10(0.398432) H2A(0.153775) H2B(0.222459) H2C(0.264585)
 H1A(0.158793) H1B(0.151709) H1C(0.087935) H24A(0.41225) H24B(0.430348)
 H24C(0.495728) H25A(0.223615) H25B(0.264924) H25C(0.242549) H22A(0.570911)
 H22B(0.540982) H22C(0.490286) H11A(0.260968) H11B(0.344598) H11C(0.260792)
 H21A(0.326744) H21B(0.379118) H21C(0.315329) H12A(0.449838) H12B(0.46163)
 H12C(0.376239) H32A(0.367033) H32B(0.378358) H33A(0.54086) H33B(0.467596)
 H34A(0.408458) H34B(0.513295) H35A(0.574035) H35B(0.484334)
;
_olex2_submission_special_instructions 'No special instructions were received'

loop_
_space_group_symop_operation_xyz
'x, y, z'
'-x+1/2, y+1/2, -z+1/2'
'-x, -y, -z'
'x-1/2, -y-1/2, z-1/2'

loop_
_atom_site_label
_atom_site_type_symbol
_atom_site_fract_x
_atom_site_fract_y
_atom_site_fract_z
_atom_site_U_iso_or_equiv
_atom_site_adp_type
_atom_site_occupancy
_atom_site_site_symmetry_order
_atom_site_calc_flag
_atom_site_refinement_flags_posn
_atom_site_refinement_flags_adp
_atom_site_refinement_flags_occupancy
_atom_site_disorder_assembly
_atom_site_disorder_group
F4 F 0.62747(8) 0.63316(5) 0.52652(6) 0.0334(2) Uani 1 1 d . . . . .
F1 F 0.34950(8) 0.81139(5) 0.41443(6) 0.0358(2) Uani 1 1 d . . . . .
F3 F 0.56596(9) 0.65053(5) 0.69766(6) 0.0413(3) Uani 1 1 d . . . . .
F2 F 0.27643(9) 0.82051(6) 0.58393(7) 0.0461(3) Uani 1 1 d . . . . .
N1 N 0.52409(11) 0.71463(7) 0.37196(8) 0.0275(3) Uani 1 1 d . . . . .
N2 N 0.72962(11) 0.73601(7) 0.41975(9) 0.0276(3) Uani 1 1 d . . . . .
C13 C 0.64429(13) 0.71834(8) 0.35653(10) 0.0273(3) Uani 1 1 d . . . . .
H13 H 0.664592 0.707194 0.295793 0.033 Uiso 1 1 calc R U . . .
C26 C 0.49119(14) 0.72223(8) 0.46390(10) 0.0286(3) Uani 1 1 d . . . . .
C14 C 0.85187(14) 0.72971(8) 0.39918(10) 0.0277(3) Uani 1 1 d . . . . .
C9 C 0.42952(13) 0.70213(8) 0.29436(10) 0.0283(3) Uani 1 1 d . . . . .
C15 C 0.92813(14) 0.78889(8) 0.41379(10) 0.0297(3) Uani 1 1 d . . . . .
C31 C 0.54354(14) 0.68197(8) 0.53921(11) 0.0297(3) Uani 1 1 d . . . . .
C19 C 0.89837(14) 0.66556(8) 0.37103(10) 0.0300(3) Uani 1 1 d . . . . .
C4 C 0.40127(14) 0.75446(8) 0.22646(10) 0.0296(3) Uani 1 1 d . . . . .
C27 C 0.40174(14) 0.76935(9) 0.48301(11) 0.0314(3) Uani 1 1 d . . . . .
C16 C 1.04875(15) 0.78357(9) 0.39593(11) 0.0334(4) Uani 1 1 d . . . . .
H16 H 1.100865 0.823048 0.405409 0.040 Uiso 1 1 calc R U . . .
C8 C 0.37022(14) 0.63711(8) 0.28921(11) 0.0310(3) Uani 1 1 d . . . . .
C7 C 0.27454(15) 0.62729(9) 0.21728(11) 0.0347(4) Uani 1 1 d . . . . .
H7 H 0.230715 0.584523 0.213401 0.042 Uiso 1 1 calc R U . . .
C6 C 0.24246(15) 0.67890(9) 0.15146(11) 0.0356(4) Uani 1 1 d . . . . .
H6 H 0.175648 0.671818 0.103858 0.043 Uiso 1 1 calc R U . . .
C30 C 0.50949(15) 0.68998(9) 0.62815(11) 0.0333(4) Uani 1 1 d . . . . .
C20 C 0.87781(15) 0.85777(8) 0.44428(11) 0.0335(4) Uani 1 1 d . . . . .
H20 H 0.801726 0.847365 0.473153 0.040 Uiso 1 1 calc R U . . .
C23 C 0.82576(15) 0.59763(8) 0.36469(11) 0.0328(3) Uani 1 1 d . . . . .
H23 H 0.743703 0.607515 0.384702 0.039 Uiso 1 1 calc R U . . .
C18 C 1.02010(15) 0.66376(9) 0.35316(11) 0.0349(4) Uani 1 1 d . . . . .
H18 H 1.052616 0.621381 0.332570 0.042 Uiso 1 1 calc R U . . .
C3 C 0.47047(15) 0.82315(9) 0.22700(11) 0.0337(4) Uani 1 1 d . . . . .
H3 H 0.522796 0.827433 0.288856 0.040 Uiso 1 1 calc R U . . .
C29 C 0.41950(15) 0.73596(9) 0.64573(11) 0.0367(4) Uani 1 1 d . . . . .
H29 H 0.395641 0.740779 0.706838 0.044 Uiso 1 1 calc R U . . .
C5 C 0.30722(14) 0.74069(9) 0.15469(11) 0.0337(4) Uani 1 1 d . . . . .
H5 H 0.287171 0.774544 0.106908 0.040 Uiso 1 1 calc R U . . .
C28 C 0.36547(15) 0.77462(9) 0.57153(11) 0.0356(4) Uani 1 1 d . . . . .
C17 C 1.09449(15) 0.72181(9) 0.36458(11) 0.0363(4) Uani 1 1 d . . . . .
H17 H 1.176603 0.719381 0.350991 0.044 Uiso 1 1 calc R U . . .
C10 C 0.41105(15) 0.57758(9) 0.35537(12) 0.0358(4) Uani 1 1 d . . . . .
H10 H 0.483648 0.594122 0.398432 0.043 Uiso 1 1 calc R U . . .
C2 C 0.38420(17) 0.88607(9) 0.21596(13) 0.0423(4) Uani 1 1 d . . . . .
H2A H 0.336072 0.884780 0.153775 0.063 Uiso 1 1 calc R U . . .
H2B H 0.432270 0.929167 0.222459 0.063 Uiso 1 1 calc R U . . .
H2C H 0.329094 0.884501 0.264585 0.063 Uiso 1 1 calc R U . . .
C1 C 0.55468(17) 0.82319(10) 0.14934(12) 0.0422(4) Uani 1 1 d . . . . .
H1A H 0.611620 0.783851 0.158793 0.063 Uiso 1 1 calc R U . . .
H1B H 0.600885 0.866940 0.151709 0.063 Uiso 1 1 calc R U . . .
H1C H 0.505287 0.818798 0.087935 0.063 Uiso 1 1 calc R U . . .
C24 C 0.88900(17) 0.54319(10) 0.43177(13) 0.0432(4) Uani 1 1 d . . . . .
H24A H 0.968624 0.531351 0.412250 0.065 Uiso 1 1 calc R U . . .
H24B H 0.838160 0.501191 0.430348 0.065 Uiso 1 1 calc R U . . .
H24C H 0.900774 0.562118 0.495728 0.065 Uiso 1 1 calc R U . . .
C25 C 0.80578(19) 0.56848(10) 0.26504(12) 0.0465(4) Uani 1 1 d . . . . .
H25A H 0.758190 0.601841 0.223615 0.070 Uiso 1 1 calc R U . . .
H25B H 0.761200 0.524264 0.264924 0.070 Uiso 1 1 calc R U . . .
H25C H 0.885092 0.560612 0.242549 0.070 Uiso 1 1 calc R U . . .
C22 C 0.96593(18) 0.89538(10) 0.51824(15) 0.0494(5) Uani 1 1 d . . . . .
H22A H 0.990338 0.863764 0.570911 0.074 Uiso 1 1 calc R U . . .
H22B H 0.925412 0.936396 0.540982 0.074 Uiso 1 1 calc R U . . .
H22C H 1.038562 0.910114 0.490286 0.074 Uiso 1 1 calc R U . . .
C11 C 0.4521(2) 0.51539(11) 0.30052(16) 0.0564(5) Uani 1 1 d . . . . .
H11A H 0.381474 0.495761 0.260968 0.085 Uiso 1 1 calc R U . . .
H11B H 0.487914 0.479773 0.344598 0.085 Uiso 1 1 calc R U . . .
H11C H 0.513287 0.530743 0.260792 0.085 Uiso 1 1 calc R U . . .
C21 C 0.8417(2) 0.90428(11) 0.35868(14) 0.0562(5) Uani 1 1 d . . . . .
H21A H 0.913781 0.913383 0.326744 0.084 Uiso 1 1 calc R U . . .
H21B H 0.809157 0.948515 0.379118 0.084 Uiso 1 1 calc R U . . .
H21C H 0.779113 0.880747 0.315329 0.084 Uiso 1 1 calc R U . . .
C12 C 0.31345(19) 0.55596(12) 0.41619(16) 0.0568(5) Uani 1 1 d . . . . .
H12A H 0.287573 0.596761 0.449838 0.085 Uiso 1 1 calc R U . . .
H12B H 0.347029 0.520660 0.461630 0.085 Uiso 1 1 calc R U . . .
H12C H 0.242964 0.536554 0.376239 0.085 Uiso 1 1 calc R U . . .
O1 O 0.5473(6) 0.9600(4) 0.4506(6) 0.157(3) Uani 0.5 1 d D U P A -1
C32 C 0.4312(8) 0.9992(6) 0.4119(7) 0.145(3) Uani 0.5 1 d D U P A -1
H32A H 0.450790 1.035445 0.367033 0.174 Uiso 0.5 1 calc R U P A -1
H32B H 0.371515 0.966431 0.378358 0.174 Uiso 0.5 1 calc R U P A -1
C33 C 0.3830(8) 1.0289(6) 0.4840(7) 0.133(3) Uani 0.5 1 d D U P A -1
H33A H 0.381354 0.999713 0.540860 0.160 Uiso 0.5 1 calc R U P A -1
H33B H 0.307185 1.056205 0.467596 0.160 Uiso 0.5 1 calc R U P A -1
C34 C 0.5038(6) 1.0668(4) 0.4748(7) 0.106(2) Uani 0.5 1 d D U P A -1
H34A H 0.506856 1.080220 0.408458 0.127 Uiso 0.5 1 calc R U P A -1
H34B H 0.509058 1.109820 0.513295 0.127 Uiso 0.5 1 calc R U P A -1
C35 C 0.6020(8) 1.0228(5) 0.5052(7) 0.128(3) Uani 0.5 1 d D U P A -1
H35A H 0.612477 1.015277 0.574035 0.154 Uiso 0.5 1 calc R U P A -1
H35B H 0.679909 1.038457 0.484334 0.154 Uiso 0.5 1 calc R U P A -1

loop_
_atom_site_aniso_label
_atom_site_aniso_U_11
_atom_site_aniso_U_22
_atom_site_aniso_U_33
_atom_site_aniso_U_23
_atom_site_aniso_U_13
_atom_site_aniso_U_12
F4 0.0321(5) 0.0404(5) 0.0279(4) 0.0032(4) 0.0040(4) 0.0046(4)
F1 0.0293(5) 0.0492(5) 0.0283(5) -0.0006(4) 0.0015(4) 0.0088(4)
F3 0.0482(6) 0.0508(6) 0.0248(5) 0.0069(4) 0.0048(4) 0.0010(5)
F2 0.0349(6) 0.0688(7) 0.0354(5) -0.0103(5) 0.0080(4) 0.0137(5)
N1 0.0220(7) 0.0393(7) 0.0212(6) 0.0006(5) 0.0026(5) 0.0009(5)
N2 0.0236(7) 0.0349(7) 0.0244(6) 0.0023(5) 0.0039(5) 0.0011(5)
C13 0.0259(8) 0.0346(8) 0.0217(7) 0.0028(6) 0.0044(6) 0.0028(6)
C26 0.0230(8) 0.0397(8) 0.0231(7) -0.0021(6) 0.0034(6) -0.0038(6)
C14 0.0231(8) 0.0409(8) 0.0190(7) 0.0036(6) 0.0022(6) 0.0018(6)
C9 0.0215(8) 0.0417(8) 0.0221(7) -0.0042(6) 0.0039(6) 0.0019(6)
C15 0.0270(8) 0.0401(8) 0.0218(7) 0.0022(6) 0.0021(6) -0.0003(6)
C31 0.0240(8) 0.0378(8) 0.0274(8) -0.0007(6) 0.0037(6) -0.0015(6)
C19 0.0264(8) 0.0401(8) 0.0230(7) 0.0006(6) 0.0014(6) 0.0023(6)
C4 0.0233(8) 0.0428(9) 0.0229(7) -0.0016(6) 0.0039(6) 0.0036(6)
C27 0.0245(8) 0.0442(9) 0.0249(7) -0.0008(6) 0.0005(6) -0.0005(6)
C16 0.0270(8) 0.0467(9) 0.0264(8) 0.0007(6) 0.0030(6) -0.0037(7)
C8 0.0248(8) 0.0406(8) 0.0284(8) -0.0045(6) 0.0062(6) 0.0020(6)
C7 0.0270(8) 0.0463(9) 0.0313(8) -0.0080(7) 0.0056(7) -0.0022(7)
C6 0.0249(8) 0.0555(10) 0.0260(8) -0.0096(7) 0.0013(6) 0.0014(7)
C30 0.0321(9) 0.0437(9) 0.0238(7) 0.0023(6) 0.0027(6) -0.0049(7)
C20 0.0316(9) 0.0389(8) 0.0312(8) 0.0029(6) 0.0085(7) -0.0001(6)
C23 0.0293(8) 0.0380(8) 0.0310(8) -0.0001(6) 0.0039(7) 0.0021(6)
C18 0.0284(8) 0.0456(9) 0.0307(8) -0.0035(7) 0.0038(7) 0.0057(7)
C3 0.0298(9) 0.0436(9) 0.0269(8) 0.0037(6) -0.0002(7) -0.0008(6)
C29 0.0327(9) 0.0543(10) 0.0242(8) -0.0044(7) 0.0077(7) -0.0054(7)
C5 0.0283(9) 0.0496(9) 0.0233(7) -0.0009(6) 0.0031(6) 0.0051(7)
C28 0.0249(8) 0.0521(10) 0.0306(8) -0.0074(7) 0.0061(7) 0.0016(7)
C17 0.0230(8) 0.0544(10) 0.0319(8) -0.0016(7) 0.0045(7) 0.0014(7)
C10 0.0306(9) 0.0393(9) 0.0369(9) -0.0008(7) 0.0015(7) -0.0009(7)
C2 0.0430(10) 0.0439(9) 0.0387(9) 0.0055(7) 0.0002(8) 0.0030(8)
C1 0.0362(10) 0.0553(11) 0.0353(9) 0.0097(8) 0.0055(8) -0.0024(8)
C24 0.0446(11) 0.0440(9) 0.0408(9) 0.0060(8) 0.0049(8) 0.0050(8)
C25 0.0551(12) 0.0486(10) 0.0349(9) -0.0039(7) 0.0022(8) -0.0074(8)
C22 0.0435(11) 0.0473(10) 0.0591(12) -0.0161(9) 0.0133(9) -0.0079(8)
C11 0.0602(13) 0.0473(11) 0.0598(12) -0.0078(9) -0.0004(10) 0.0119(9)
C21 0.0727(14) 0.0535(11) 0.0460(11) 0.0152(9) 0.0216(10) 0.0211(10)
C12 0.0470(12) 0.0635(13) 0.0618(13) 0.0237(10) 0.0142(10) 0.0042(9)
O1 0.092(4) 0.185(6) 0.194(7) -0.062(6) 0.013(5) 0.000(4)
C32 0.116(6) 0.189(9) 0.129(7) -0.013(6) 0.010(5) 0.030(6)
C33 0.116(6) 0.155(8) 0.133(7) 0.025(7) 0.033(6) 0.031(6)
C34 0.083(4) 0.105(5) 0.128(6) 0.002(4) 0.007(4) 0.001(3)
C35 0.124(6) 0.108(6) 0.154(8) -0.045(5) 0.022(5) 0.033(5)

loop_
_atom_type_symbol
_atom_type_description
_atom_type_scat_dispersion_real
_atom_type_scat_dispersion_imag
_atom_type_scat_source
C C 0.0033 0.0016 'International Tables Vol C Tables 4.2.6.8 and 6.1.1.4'
H H 0.0000 0.0000 'International Tables Vol C Tables 4.2.6.8 and 6.1.1.4'
F F 0.0171 0.0103 'International Tables Vol C Tables 4.2.6.8 and 6.1.1.4'
N N 0.0061 0.0033 'International Tables Vol C Tables 4.2.6.8 and 6.1.1.4'
O O 0.0106 0.0060 'International Tables Vol C Tables 4.2.6.8 and 6.1.1.4'

loop_
_geom_angle_atom_site_label_1
_geom_angle_atom_site_label_2
_geom_angle_atom_site_label_3
_geom_angle
_geom_angle_site_symmetry_1
_geom_angle_site_symmetry_3
_geom_angle_publ_flag
C13 N1 C26 120.51(12) . . ?
C13 N1 C9 120.17(12) . . ?
C26 N1 C9 119.31(12) . . ?
C13 N2 C14 117.87(13) . . ?
N1 C13 H13 118.5 . . ?
N2 C13 N1 122.95(13) . . ?
N2 C13 H13 118.5 . . ?
C31 C26 N1 122.34(14) . . ?
C27 C26 N1 121.30(14) . . ?
C27 C26 C31 116.34(14) . . ?
C15 C14 N2 117.60(13) . . ?
C19 C14 N2 121.42(14) . . ?
C19 C14 C15 120.85(14) . . ?
C4 C9 N1 119.40(14) . . ?
C8 C9 N1 118.25(14) . . ?
C8 C9 C4 122.35(15) . . ?
C14 C15 C20 120.69(14) . . ?
C16 C15 C14 118.63(14) . . ?
C16 C15 C20 120.63(14) . . ?
F4 C31 C26 120.47(13) . . ?
F4 C31 C30 118.18(14) . . ?
C30 C31 C26 121.34(15) . . ?
C14 C19 C23 123.74(14) . . ?
C18 C19 C14 117.71(15) . . ?
C18 C19 C23 118.45(14) . . ?
C9 C4 C3 123.12(14) . . ?
C5 C4 C9 117.22(15) . . ?
C5 C4 C3 119.64(14) . . ?
F1 C27 C26 119.73(13) . . ?
F1 C27 C28 118.81(14) . . ?
C28 C27 C26 121.46(15) . . ?
C15 C16 H16 119.4 . . ?
C17 C16 C15 121.23(15) . . ?
C17 C16 H16 119.4 . . ?
C9 C8 C10 122.33(15) . . ?
C7 C8 C9 117.59(15) . . ?
C7 C8 C10 120.00(15) . . ?
C8 C7 H7 119.5 . . ?
C6 C7 C8 120.97(16) . . ?
C6 C7 H7 119.5 . . ?
C7 C6 H6 119.9 . . ?
C5 C6 C7 120.24(16) . . ?
C5 C6 H6 119.9 . . ?
F3 C30 C31 117.98(15) . . ?
F3 C30 C29 120.33(14) . . ?
C29 C30 C31 121.69(15) . . ?
C15 C20 H20 107.5 . . ?
C15 C20 C22 112.79(14) . . ?
C15 C20 C21 110.15(14) . . ?
C22 C20 H20 107.5 . . ?
C22 C20 C21 111.21(16) . . ?
C21 C20 H20 107.5 . . ?
C19 C23 H23 107.9 . . ?
C19 C23 C24 110.54(14) . . ?
C24 C23 H23 107.9 . . ?
C25 C23 C19 112.52(14) . . ?
C25 C23 H23 107.9 . . ?
C25 C23 C24 109.95(15) . . ?
C19 C18 H18 119.1 . . ?
C17 C18 C19 121.88(15) . . ?
C17 C18 H18 119.1 . . ?
C4 C3 H3 108.0 . . ?
C4 C3 C2 112.16(14) . . ?
C4 C3 C1 110.13(14) . . ?
C2 C3 H3 108.0 . . ?
C2 C3 C1 110.34(14) . . ?
C1 C3 H3 108.0 . . ?
C30 C29 H29 121.3 . . ?
C28 C29 C30 117.33(15) . . ?
C28 C29 H29 121.3 . . ?
C4 C5 H5 119.3 . . ?
C6 C5 C4 121.44(15) . . ?
C6 C5 H5 119.3 . . ?
F2 C28 C27 117.88(15) . . ?
F2 C28 C29 120.33(14) . . ?
C29 C28 C27 121.77(15) . . ?
C16 C17 H17 120.2 . . ?
C18 C17 C16 119.61(15) . . ?
C18 C17 H17 120.2 . . ?
C8 C10 H10 107.5 . . ?
C8 C10 C11 110.45(15) . . ?
C8 C10 C12 112.77(14) . . ?
C11 C10 H10 107.5 . . ?
C12 C10 H10 107.5 . . ?
C12 C10 C11 110.92(17) . . ?
C3 C2 H2A 109.5 . . ?
C3 C2 H2B 109.5 . . ?
C3 C2 H2C 109.5 . . ?
H2A C2 H2B 109.5 . . ?
H2A C2 H2C 109.5 . . ?
H2B C2 H2C 109.5 . . ?
C3 C1 H1A 109.5 . . ?
C3 C1 H1B 109.5 . . ?
C3 C1 H1C 109.5 . . ?
H1A C1 H1B 109.5 . . ?
H1A C1 H1C 109.5 . . ?
H1B C1 H1C 109.5 . . ?
C23 C24 H24A 109.5 . . ?
C23 C24 H24B 109.5 . . ?
C23 C24 H24C 109.5 . . ?
H24A C24 H24B 109.5 . . ?
H24A C24 H24C 109.5 . . ?
H24B C24 H24C 109.5 . . ?
C23 C25 H25A 109.5 . . ?
C23 C25 H25B 109.5 . . ?
C23 C25 H25C 109.5 . . ?
H25A C25 H25B 109.5 . . ?
H25A C25 H25C 109.5 . . ?
H25B C25 H25C 109.5 . . ?
C20 C22 H22A 109.5 . . ?
C20 C22 H22B 109.5 . . ?
C20 C22 H22C 109.5 . . ?
H22A C22 H22B 109.5 . . ?
H22A C22 H22C 109.5 . . ?
H22B C22 H22C 109.5 . . ?
C10 C11 H11A 109.5 . . ?
C10 C11 H11B 109.5 . . ?
C10 C11 H11C 109.5 . . ?
H11A C11 H11B 109.5 . . ?
H11A C11 H11C 109.5 . . ?
H11B C11 H11C 109.5 . . ?
C20 C21 H21A 109.5 . . ?
C20 C21 H21B 109.5 . . ?
C20 C21 H21C 109.5 . . ?
H21A C21 H21B 109.5 . . ?
H21A C21 H21C 109.5 . . ?
H21B C21 H21C 109.5 . . ?
C10 C12 H12A 109.5 . . ?
C10 C12 H12B 109.5 . . ?
C10 C12 H12C 109.5 . . ?
H12A C12 H12B 109.5 . . ?
H12A C12 H12C 109.5 . . ?
H12B C12 H12C 109.5 . . ?
C35 O1 C32 93.4(6) . . ?
O1 C32 H32A 109.9 . . ?
O1 C32 H32B 109.9 . . ?
H32A C32 H32B 108.3 . . ?
C33 C32 O1 108.7(8) . . ?
C33 C32 H32A 109.9 . . ?
C33 C32 H32B 109.9 . . ?
C32 C33 H33A 116.3 . . ?
C32 C33 H33B 116.3 . . ?
C32 C33 C34 72.9(7) . . ?
H33A C33 H33B 113.3 . . ?
C34 C33 H33A 116.3 . . ?
C34 C33 H33B 116.3 . . ?
C33 C34 H34A 109.8 . . ?
C33 C34 H34B 109.8 . . ?
H34A C34 H34B 108.2 . . ?
C35 C34 C33 109.4(7) . . ?
C35 C34 H34A 109.8 . . ?
C35 C34 H34B 109.8 . . ?
O1 C35 H35A 112.9 . . ?
O1 C35 H35B 112.9 . . ?
C34 C35 O1 94.3(6) . . ?
C34 C35 H35A 112.9 . . ?
C34 C35 H35B 112.9 . . ?
H35A C35 H35B 110.3 . . ?

loop_
_geom_bond_atom_site_label_1
_geom_bond_atom_site_label_2
_geom_bond_distance
_geom_bond_site_symmetry_2
_geom_bond_publ_flag
F4 C31 1.3442(18) . ?
F1 C27 1.3449(19) . ?
F3 C30 1.3419(19) . ?
F2 C28 1.3462(19) . ?
N1 C13 1.3715(19) . ?
N1 C26 1.4174(19) . ?
N1 C9 1.448(2) . ?
N2 C13 1.269(2) . ?
N2 C14 1.4194(19) . ?
C13 H13 0.9500 . ?
C26 C31 1.393(2) . ?
C26 C27 1.389(2) . ?
C14 C15 1.413(2) . ?
C14 C19 1.411(2) . ?
C9 C4 1.406(2) . ?
C9 C8 1.406(2) . ?
C15 C16 1.388(2) . ?
C15 C20 1.518(2) . ?
C31 C30 1.382(2) . ?
C19 C23 1.526(2) . ?
C19 C18 1.397(2) . ?
C4 C3 1.522(2) . ?
C4 C5 1.393(2) . ?
C27 C28 1.381(2) . ?
C16 H16 0.9500 . ?
C16 C17 1.384(2) . ?
C8 C7 1.394(2) . ?
C8 C10 1.517(2) . ?
C7 H7 0.9500 . ?
C7 C6 1.383(2) . ?
C6 H6 0.9500 . ?
C6 C5 1.381(2) . ?
C30 C29 1.373(2) . ?
C20 H20 1.0000 . ?
C20 C22 1.528(3) . ?
C20 C21 1.530(2) . ?
C23 H23 1.0000 . ?
C23 C24 1.528(2) . ?
C23 C25 1.525(2) . ?
C18 H18 0.9500 . ?
C18 C17 1.380(2) . ?
C3 H3 1.0000 . ?
C3 C2 1.532(2) . ?
C3 C1 1.535(2) . ?
C29 H29 0.9500 . ?
C29 C28 1.371(2) . ?
C5 H5 0.9500 . ?
C17 H17 0.9500 . ?
C10 H10 1.0000 . ?
C10 C11 1.528(3) . ?
C10 C12 1.523(3) . ?
C2 H2A 0.9800 . ?
C2 H2B 0.9800 . ?
C2 H2C 0.9800 . ?
C1 H1A 0.9800 . ?
C1 H1B 0.9800 . ?
C1 H1C 0.9800 . ?
C24 H24A 0.9800 . ?
C24 H24B 0.9800 . ?
C24 H24C 0.9800 . ?
C25 H25A 0.9800 . ?
C25 H25B 0.9800 . ?
C25 H25C 0.9800 . ?
C22 H22A 0.9800 . ?
C22 H22B 0.9800 . ?
C22 H22C 0.9800 . ?
C11 H11A 0.9800 . ?
C11 H11B 0.9800 . ?
C11 H11C 0.9800 . ?
C21 H21A 0.9800 . ?
C21 H21B 0.9800 . ?
C21 H21C 0.9800 . ?
C12 H12A 0.9800 . ?
C12 H12B 0.9800 . ?
C12 H12C 0.9800 . ?
O1 C32 1.528(9) . ?
O1 C35 1.520(9) . ?
C32 H32A 0.9900 . ?
C32 H32B 0.9900 . ?
C32 C33 1.346(10) . ?
C33 H33A 0.9900 . ?
C33 H33B 0.9900 . ?
C33 C34 1.537(10) . ?
C34 H34A 0.9900 . ?
C34 H34B 0.9900 . ?
C34 C35 1.400(9) . ?
C35 H35A 0.9900 . ?
C35 H35B 0.9900 . ?

loop_
_geom_torsion_atom_site_label_1
_geom_torsion_atom_site_label_2
_geom_torsion_atom_site_label_3
_geom_torsion_atom_site_label_4
_geom_torsion
_geom_torsion_site_symmetry_1
_geom_torsion_site_symmetry_2
_geom_torsion_site_symmetry_3
_geom_torsion_site_symmetry_4
_geom_torsion_publ_flag
F4 C31 C30 F3 2.7(2) . . . . ?
F4 C31 C30 C29 -176.32(14) . . . . ?
F1 C27 C28 F2 1.9(2) . . . . ?
F1 C27 C28 C29 -176.52(15) . . . . ?
F3 C30 C29 C28 -179.94(14) . . . . ?
N1 C26 C31 F4 -0.8(2) . . . . ?
N1 C26 C31 C30 -179.58(14) . . . . ?
N1 C26 C27 F1 -3.6(2) . . . . ?
N1 C26 C27 C28 176.97(15) . . . . ?
N1 C9 C4 C3 3.5(2) . . . . ?
N1 C9 C4 C5 -178.19(13) . . . . ?
N1 C9 C8 C7 176.32(13) . . . . ?
N1 C9 C8 C10 -6.8(2) . . . . ?
N2 C14 C15 C16 178.74(13) . . . . ?
N2 C14 C15 C20 -3.9(2) . . . . ?
N2 C14 C19 C23 -3.0(2) . . . . ?
N2 C14 C19 C18 -179.29(13) . . . . ?
C13 N1 C26 C31 -53.4(2) . . . . ?
C13 N1 C26 C27 128.39(16) . . . . ?
C13 N1 C9 C4 -69.82(18) . . . . ?
C13 N1 C9 C8 109.31(16) . . . . ?
C13 N2 C14 C15 127.67(15) . . . . ?
C13 N2 C14 C19 -56.39(19) . . . . ?
C26 N1 C13 N2 -7.9(2) . . . . ?
C26 N1 C9 C4 110.82(16) . . . . ?
C26 N1 C9 C8 -70.05(18) . . . . ?
C26 C31 C30 F3 -178.45(14) . . . . ?
C26 C31 C30 C29 2.5(2) . . . . ?
C26 C27 C28 F2 -178.63(14) . . . . ?
C26 C27 C28 C29 2.9(3) . . . . ?
C14 N2 C13 N1 172.35(13) . . . . ?
C14 C15 C16 C17 -0.1(2) . . . . ?
C14 C15 C20 C22 139.21(15) . . . . ?
C14 C15 C20 C21 -95.88(18) . . . . ?
C14 C19 C23 C24 -118.74(16) . . . . ?
C14 C19 C23 C25 117.91(17) . . . . ?
C14 C19 C18 C17 1.6(2) . . . . ?
C9 N1 C13 N2 172.75(14) . . . . ?
C9 N1 C26 C31 125.91(16) . . . . ?
C9 N1 C26 C27 -52.3(2) . . . . ?
C9 C4 C3 C2 -131.02(16) . . . . ?
C9 C4 C3 C1 105.68(17) . . . . ?
C9 C4 C5 C6 1.5(2) . . . . ?
C9 C8 C7 C6 2.3(2) . . . . ?
C9 C8 C10 C11 -117.66(17) . . . . ?
C9 C8 C10 C12 117.60(18) . . . . ?
C15 C14 C19 C23 172.79(14) . . . . ?
C15 C14 C19 C18 -3.5(2) . . . . ?
C15 C16 C17 C18 -1.8(2) . . . . ?
C31 C26 C27 F1 178.14(13) . . . . ?
C31 C26 C27 C28 -1.3(2) . . . . ?
C31 C30 C29 C28 -0.9(3) . . . . ?
C19 C14 C15 C16 2.8(2) . . . . ?
C19 C14 C15 C20 -179.87(13) . . . . ?
C19 C18 C17 C16 1.0(2) . . . . ?
C4 C9 C8 C7 -4.6(2) . . . . ?
C4 C9 C8 C10 172.29(14) . . . . ?
C27 C26 C31 F4 177.45(13) . . . . ?
C27 C26 C31 C30 -1.3(2) . . . . ?
C16 C15 C20 C22 -43.5(2) . . . . ?
C16 C15 C20 C21 81.42(19) . . . . ?
C8 C9 C4 C3 -175.55(14) . . . . ?
C8 C9 C4 C5 2.7(2) . . . . ?
C8 C7 C6 C5 1.6(2) . . . . ?
C7 C8 C10 C11 59.1(2) . . . . ?
C7 C8 C10 C12 -65.6(2) . . . . ?
C7 C6 C5 C4 -3.6(2) . . . . ?
C30 C29 C28 F2 179.83(15) . . . . ?
C30 C29 C28 C27 -1.8(3) . . . . ?
C20 C15 C16 C17 -177.46(14) . . . . ?
C23 C19 C18 C17 -174.88(15) . . . . ?
C18 C19 C23 C24 57.51(19) . . . . ?
C18 C19 C23 C25 -65.84(19) . . . . ?
C3 C4 C5 C6 179.78(14) . . . . ?
C5 C4 C3 C2 50.76(19) . . . . ?
C5 C4 C3 C1 -72.54(18) . . . . ?
C10 C8 C7 C6 -174.60(14) . . . . ?
O1 C32 C33 C34 68.2(9) . . . . ?
C32 O1 C35 C34 -1.3(8) . . . . ?
C32 C33 C34 C35 -71.8(10) . . . . ?
C33 C34 C35 O1 46.4(10) . . . . ?
C35 O1 C32 C33 -52.1(10) . . . . ?
